data_7112717
loop_
_publ_author_name
'Sunatsuki, Yukinari'
'Kishima, Yukana'
'Kobayashi, Tamami'
'Yamaguchi, Tomoka'
'Suzuki, Takayoshi'
'Kojima, Masaaki'
'Krzystek, J.'
'Sundberg, Markku R.'

_publ_section_title
;
 A single tripodal ligand stabilizing three different oxidation states
 (II, III, and IV) of manganese.
;
_journal_issue 32
_journal_name_full 'Chemical communications (Cambridge, England)'
_journal_page_first 9149
_journal_page_last 9151
_journal_paper_doi 10.1039/c1cc12418h
_journal_volume 47
_journal_year 2011
_chemical_formula_moiety 'C29 H30 Mn N3 O6, N O3, K '
_chemical_formula_sum 'C29 H30 K Mn N4 O9'
_chemical_formula_weight 672.61
_space_group_IT_number 14
_symmetry_cell_setting monoclinic
_symmetry_Int_Tables_number 14
_symmetry_space_group_name_Hall '-P 2ybc'
_symmetry_space_group_name_H-M 'P 1 21/c 1'
_cell_angle_alpha 90.0000
_cell_angle_beta 94.5337(8)
_cell_angle_gamma 90.0000
_cell_formula_units_Z 4
_cell_length_a 11.4584(3)
_cell_length_b 15.9260(8)
_cell_length_c 16.0765(4)
_cell_measurement_reflns_used 21188
_cell_measurement_temperature 180.1
_cell_measurement_theta_max 30.0
_cell_measurement_theta_min 3.0
_cell_volume 2924.56(18)
_computing_cell_refinement PROCESS-AUTO
_computing_data_collection PROCESS-AUTO
_computing_data_reduction CrystalStructure
_computing_publication_material 'CrystalStructure 3.8'
_computing_structure_refinement SHELXL
_computing_structure_solution SIR2004
_diffrn_ambient_temperature 180.1
_diffrn_detector_area_resol_mean 10.00
_diffrn_measured_fraction_theta_full 0.999
_diffrn_measured_fraction_theta_max 0.999
_diffrn_measurement_device_type 'Rigaku RAXIS-RAPID'
_diffrn_measurement_method \w
_diffrn_radiation_type 'Mo K\a'
_diffrn_radiation_wavelength 0.71075
_diffrn_reflns_av_R_equivalents 0.041
_diffrn_reflns_limit_h_max 14
_diffrn_reflns_limit_h_min -14
_diffrn_reflns_limit_k_max 20
_diffrn_reflns_limit_k_min -20
_diffrn_reflns_limit_l_max 20
_diffrn_reflns_limit_l_min -17
_diffrn_reflns_number 28111
_diffrn_reflns_theta_full 27.48
_diffrn_reflns_theta_max 27.48
_exptl_absorpt_coefficient_mu 0.656
_exptl_absorpt_correction_T_max 0.937
_exptl_absorpt_correction_T_min 0.883
_exptl_absorpt_correction_type numerical
_exptl_absorpt_process_details
;
Higashi, T. (1999). Program for Absorption Correction.
Rigaku Corporation, Tokyo, Japan.
;
_exptl_crystal_colour green
_exptl_crystal_density_diffrn 1.527
_exptl_crystal_density_method 'not measured'
_exptl_crystal_description block
_exptl_crystal_F_000 1392.00
_exptl_crystal_size_max 0.22
_exptl_crystal_size_mid 0.13
_exptl_crystal_size_min 0.10
_refine_diff_density_max 0.47
_refine_diff_density_min -0.47
_refine_ls_extinction_method none
_refine_ls_goodness_of_fit_ref 1.122
_refine_ls_hydrogen_treatment refall
_refine_ls_number_parameters 398
_refine_ls_number_reflns 6704
_refine_ls_R_factor_gt 0.0380
_refine_ls_shift/su_max 0.0010
_refine_ls_structure_factor_coef Fsqd
_refine_ls_weighting_details 'w = 1/[\s^2^(Fo^2^)+(0.0505P)^2^+1.3501P] where P=(Fo^2^+2Fc^2^)/3'
_refine_ls_weighting_scheme calc
_refine_ls_wR_factor_ref 0.1069
_reflns_number_gt 5515
_reflns_number_total 6704
_reflns_threshold_expression F^2^>2.0\s(F^2^)
_cod_data_source_file c1cc12418h.txt
_cod_data_source_block '_090823'
_cod_original_formula_sum 'C29 H30 K Mn N4 O9 '
_cod_database_code 7112717

loop_
_symmetry_equiv_pos_site_id
_symmetry_equiv_pos_as_xyz
1 +X,+Y,+Z
2 -X,1/2+Y,1/2-Z
3 -X,-Y,-Z
4 +X,1/2-Y,1/2+Z

loop_
_atom_site_label
_atom_site_type_symbol
_atom_site_fract_x
_atom_site_fract_y
_atom_site_fract_z
_atom_site_U_iso_or_equiv
_atom_site_adp_type
_atom_site_occupancy
_atom_site_symmetry_multiplicity
_atom_site_calc_flag
_atom_site_refinement_flags
Mn(1) Mn 0.95799(3) 0.224575(19) 0.115923(18) 0.01780(8) Uani 1.00 1 d .
K(1) K 0.66773(4) 0.20206(3) 0.03429(3) 0.02642(12) Uani 1.00 1 d .
O(1) O 0.90746(12) 0.21151(9) 0.00128(9) 0.0217(3) Uani 1.00 1 d .
O(2) O 0.83159(12) 0.30421(9) 0.12474(9) 0.0221(3) Uani 1.00 1 d .
O(3) O 0.83896(12) 0.13347(9) 0.14292(9) 0.0219(3) Uani 1.00 1 d .
O(4) O 0.74929(13) 0.17196(11) -0.11973(9) 0.0294(3) Uani 1.00 1 d .
O(5) O 0.62005(13) 0.36051(10) 0.10197(10) 0.0296(3) Uani 1.00 1 d .
O(6) O 0.63991(15) 0.05257(12) 0.13352(11) 0.0387(4) Uani 1.00 1 d .
O(7) O 0.47252(17) 0.25439(17) -0.06489(13) 0.0594(6) Uani 1.00 1 d .
O(8) O 0.42895(16) 0.16699(14) 0.03065(15) 0.0559(5) Uani 1.00 1 d .
O(9) O 0.29211(15) 0.23069(13) -0.04483(12) 0.0436(4) Uani 1.00 1 d .
N(1) N 1.10431(15) 0.15847(11) 0.09774(11) 0.0220(3) Uani 1.00 1 d .
N(2) N 1.07156(16) 0.33733(12) 0.11593(11) 0.0251(3) Uani 1.00 1 d .
N(3) N 1.01093(15) 0.22275(11) 0.24118(11) 0.0205(3) Uani 1.00 1 d .
N(4) N 0.39708(17) 0.21695(13) -0.02727(12) 0.0310(4) Uani 1.00 1 d .
C(1) C 1.3369(2) 0.25949(18) 0.24639(17) 0.0387(6) Uani 1.00 1 d .
C(2) C 1.21332(19) 0.25191(15) 0.20257(14) 0.0263(4) Uani 1.00 1 d .
C(3) C 1.20271(19) 0.16462(15) 0.16284(14) 0.0272(4) Uani 1.00 1 d .
C(4) C 1.12223(18) 0.11714(13) 0.03102(13) 0.0221(4) Uani 1.00 1 d .
C(5) C 1.03881(18) 0.10419(13) -0.03980(13) 0.0216(4) Uani 1.00 1 d .
C(6) C 1.0661(2) 0.04477(14) -0.10075(14) 0.0261(4) Uani 1.00 1 d .
C(7) C 0.9884(2) 0.02890(14) -0.16840(14) 0.0284(4) Uani 1.00 1 d .
C(8) C 0.8809(2) 0.07070(14) -0.17706(13) 0.0269(4) Uani 1.00 1 d .
C(9) C 0.85327(18) 0.12919(13) -0.11821(13) 0.0220(4) Uani 1.00 1 d .
C(10) C 0.93341(18) 0.14940(13) -0.04890(12) 0.0203(4) Uani 1.00 1 d .
C(11) C 0.6753(2) 0.16966(17) -0.19615(14) 0.0330(5) Uani 1.00 1 d .
C(12) C 1.19652(19) 0.32108(15) 0.13539(15) 0.0301(5) Uani 1.00 1 d .
C(13) C 1.0370(2) 0.41357(14) 0.11205(13) 0.0275(4) Uani 1.00 1 d .
C(14) C 0.9157(2) 0.44057(14) 0.10155(13) 0.0262(4) Uani 1.00 1 d .
C(15) C 0.8944(2) 0.52733(15) 0.08891(15) 0.0353(5) Uani 1.00 1 d .
C(16) C 0.7830(2) 0.55892(16) 0.08397(16) 0.0416(6) Uani 1.00 1 d .
C(17) C 0.6888(2) 0.50478(16) 0.08974(15) 0.0344(5) Uani 1.00 1 d .
C(18) C 0.7068(2) 0.41975(14) 0.09925(13) 0.0263(4) Uani 1.00 1 d .
C(19) C 0.82149(18) 0.38504(13) 0.10821(12) 0.0218(4) Uani 1.00 1 d .
C(20) C 0.5030(2) 0.38918(19) 0.09079(18) 0.0427(6) Uani 1.00 1 d .
C(21) C 1.12454(19) 0.26267(15) 0.26815(14) 0.0271(4) Uani 1.00 1 d .
C(22) C 0.95200(18) 0.19341(13) 0.29999(13) 0.0220(4) Uani 1.00 1 d .
C(23) C 0.84261(19) 0.14865(13) 0.29188(13) 0.0233(4) Uani 1.00 1 d .
C(24) C 0.7874(2) 0.13170(16) 0.36545(15) 0.0324(5) Uani 1.00 1 d .
C(25) C 0.6821(2) 0.09130(19) 0.36255(17) 0.0428(6) Uani 1.00 1 d .
C(26) C 0.6293(2) 0.06467(18) 0.28469(17) 0.0408(6) Uani 1.00 1 d .
C(27) C 0.6831(2) 0.07773(15) 0.21236(15) 0.0301(5) Uani 1.00 1 d .
C(28) C 0.79237(18) 0.12153(13) 0.21322(13) 0.0224(4) Uani 1.00 1 d .
C(29) C 0.5394(2) -0.0003(2) 0.1286(2) 0.0544(8) Uani 1.00 1 d .
H(1) H 1.3946 0.2602 0.2045 0.046 Uiso 1.00 1 c R
H(2) H 1.3522 0.2115 0.2838 0.046 Uiso 1.00 1 c R
H(3) H 1.3429 0.3116 0.2788 0.046 Uiso 1.00 1 c R
H(4) H 1.2766 0.1510 0.1378 0.033 Uiso 1.00 1 c R
H(5) H 1.1915 0.1226 0.2069 0.033 Uiso 1.00 1 c R
H(6) H 1.1976 0.0929 0.0282 0.027 Uiso 1.00 1 c R
H(7) H 1.1386 0.0157 -0.0948 0.031 Uiso 1.00 1 c R
H(8) H 1.0078 -0.0106 -0.2094 0.034 Uiso 1.00 1 c R
H(9) H 0.8268 0.0589 -0.2234 0.032 Uiso 1.00 1 c R
H(10) H 0.7187 0.1908 -0.2420 0.040 Uiso 1.00 1 c R
H(11) H 0.6062 0.2049 -0.1906 0.040 Uiso 1.00 1 c R
H(12) H 0.6504 0.1117 -0.2080 0.040 Uiso 1.00 1 c R
H(13) H 1.2360 0.3732 0.1559 0.036 Uiso 1.00 1 c R
H(14) H 1.2324 0.3030 0.0843 0.036 Uiso 1.00 1 c R
H(15) H 1.0953 0.4561 0.1164 0.033 Uiso 1.00 1 c R
H(16) H 0.9585 0.5643 0.0838 0.042 Uiso 1.00 1 c R
H(17) H 0.7702 0.6175 0.0766 0.050 Uiso 1.00 1 c R
H(18) H 0.6115 0.5266 0.0871 0.041 Uiso 1.00 1 c R
H(19) H 0.4852 0.4233 0.1389 0.051 Uiso 1.00 1 c R
H(20) H 0.4499 0.3409 0.0858 0.051 Uiso 1.00 1 c R
H(21) H 0.4928 0.4232 0.0399 0.051 Uiso 1.00 1 c R
H(22) H 1.1563 0.2372 0.3214 0.033 Uiso 1.00 1 c R
H(23) H 1.1121 0.3233 0.2780 0.033 Uiso 1.00 1 c R
H(24) H 0.9849 0.2025 0.3554 0.026 Uiso 1.00 1 c R
H(25) H 0.8240 0.1487 0.4178 0.039 Uiso 1.00 1 c R
H(26) H 0.6448 0.0812 0.4123 0.051 Uiso 1.00 1 c R
H(27) H 0.5555 0.0373 0.2823 0.049 Uiso 1.00 1 c R
H(28) H 0.5541 -0.0490 0.1653 0.065 Uiso 1.00 1 c R
H(29) H 0.5228 -0.0196 0.0709 0.065 Uiso 1.00 1 c R
H(30) H 0.4720 0.0311 0.1461 0.065 Uiso 1.00 1 c R

loop_
_atom_site_aniso_label
_atom_site_aniso_U_11
_atom_site_aniso_U_22
_atom_site_aniso_U_33
_atom_site_aniso_U_12
_atom_site_aniso_U_13
_atom_site_aniso_U_23
Mn(1) 0.01735(15) 0.02002(16) 0.01579(15) 0.00150(12) -0.00012(11) -0.00134(12)
K(1) 0.0207(2) 0.0345(2) 0.0238(2) -0.00010(19) 0.00002(18) -0.00030(19)
O(1) 0.0239(7) 0.0246(7) 0.0167(6) 0.0038(5) 0.0017(5) -0.0014(5)
O(2) 0.0226(7) 0.0192(7) 0.0247(7) 0.0027(5) 0.0038(6) -0.0002(5)
O(3) 0.0249(7) 0.0216(7) 0.0190(7) -0.0000(5) 0.0020(5) -0.0005(5)
O(4) 0.0272(7) 0.0417(9) 0.0188(7) 0.0040(7) -0.0019(6) -0.0021(6)
O(5) 0.0236(7) 0.0327(8) 0.0322(8) 0.0073(6) -0.0002(6) -0.0000(7)
O(6) 0.0388(9) 0.0428(10) 0.0330(9) -0.0185(8) -0.0062(7) 0.0082(7)
O(7) 0.0314(9) 0.1073(18) 0.0385(11) -0.0169(11) -0.0021(8) 0.0235(11)
O(8) 0.0316(9) 0.0644(14) 0.0710(14) 0.0024(9) -0.0007(9) 0.0319(11)
O(9) 0.0245(8) 0.0581(12) 0.0478(11) 0.0050(8) 0.0014(7) 0.0114(9)
N(1) 0.0212(8) 0.0231(9) 0.0213(8) 0.0006(6) -0.0012(7) 0.0012(7)
N(2) 0.0240(8) 0.0281(9) 0.0229(9) -0.0037(7) 0.0007(7) 0.0001(7)
N(3) 0.0202(8) 0.0200(8) 0.0210(8) 0.0021(6) -0.0003(6) -0.0022(6)
N(4) 0.0245(9) 0.0404(11) 0.0277(10) -0.0006(8) -0.0006(8) -0.0016(8)
C(1) 0.0257(11) 0.0540(16) 0.0347(13) -0.0050(11) -0.0072(10) -0.0002(12)
C(2) 0.0206(10) 0.0331(11) 0.0244(10) -0.0025(8) -0.0034(8) -0.0003(9)
C(3) 0.0202(9) 0.0342(12) 0.0265(11) 0.0054(8) -0.0035(8) -0.0007(9)
C(4) 0.0230(9) 0.0211(10) 0.0228(10) 0.0024(8) 0.0058(8) 0.0038(8)
C(5) 0.0262(10) 0.0195(9) 0.0196(9) -0.0011(8) 0.0040(8) 0.0013(7)
C(6) 0.0344(11) 0.0196(10) 0.0249(11) 0.0027(8) 0.0069(9) 0.0005(8)
C(7) 0.0431(12) 0.0216(10) 0.0211(10) 0.0022(9) 0.0066(9) -0.0039(8)
C(8) 0.0373(12) 0.0243(11) 0.0189(10) -0.0033(9) 0.0010(9) -0.0004(8)
C(9) 0.0250(10) 0.0226(10) 0.0186(9) -0.0029(8) 0.0027(8) 0.0039(8)
C(10) 0.0276(10) 0.0194(9) 0.0146(9) -0.0017(8) 0.0054(8) 0.0019(7)
C(11) 0.0289(11) 0.0463(14) 0.0224(11) -0.0045(10) -0.0064(9) -0.0008(10)
C(12) 0.0219(10) 0.0337(12) 0.0342(12) -0.0074(9) -0.0005(9) -0.0008(10)
C(13) 0.0335(11) 0.0251(11) 0.0233(10) -0.0098(9) -0.0004(9) 0.0014(8)
C(14) 0.0367(11) 0.0209(10) 0.0200(10) -0.0008(9) -0.0030(9) -0.0006(8)
C(15) 0.0513(14) 0.0219(11) 0.0313(12) -0.0049(10) -0.0045(11) 0.0023(9)
C(16) 0.0614(17) 0.0211(11) 0.0402(14) 0.0085(11) -0.0095(13) 0.0016(10)
C(17) 0.0421(13) 0.0308(12) 0.0290(12) 0.0144(10) -0.0060(10) -0.0010(9)
C(18) 0.0330(11) 0.0282(11) 0.0172(9) 0.0082(9) -0.0011(8) -0.0018(8)
C(19) 0.0285(10) 0.0214(10) 0.0151(9) 0.0040(8) -0.0001(8) -0.0016(7)
C(20) 0.0278(12) 0.0519(16) 0.0483(15) 0.0162(11) 0.0031(11) -0.0004(13)
C(21) 0.0265(10) 0.0295(11) 0.0245(10) -0.0031(9) -0.0038(9) -0.0038(9)
C(22) 0.0284(10) 0.0199(9) 0.0174(9) 0.0062(8) -0.0001(8) -0.0024(7)
C(23) 0.0274(10) 0.0202(10) 0.0226(10) 0.0041(8) 0.0041(8) 0.0027(8)
C(24) 0.0395(12) 0.0350(13) 0.0234(11) 0.0032(10) 0.0065(9) 0.0022(9)
C(25) 0.0443(14) 0.0534(17) 0.0328(13) -0.0086(12) 0.0165(11) 0.0111(12)
C(26) 0.0343(13) 0.0491(15) 0.0400(14) -0.0112(11) 0.0085(11) 0.0122(12)
C(27) 0.0298(11) 0.0290(12) 0.0309(12) -0.0024(9) -0.0014(9) 0.0073(9)
C(28) 0.0261(10) 0.0169(9) 0.0242(10) 0.0033(8) 0.0017(8) 0.0037(8)
C(29) 0.0471(16) 0.0593(18) 0.0544(18) -0.0309(15) -0.0104(14) 0.0131(15)

loop_
_atom_type_symbol
_atom_type_description
_atom_type_scat_dispersion_real
_atom_type_scat_dispersion_imag
_atom_type_scat_source
C C 0.003 0.002
;
International Tables for Crystallography
(1992, Vol. C, Tables 4.2.6.8 and 6.1.1.4)
;
H H 0.000 0.000
;
International Tables for Crystallography
(1992, Vol. C, Table 6.1.1.4)
;
K K 0.200 0.250
;
International Tables for Crystallography
(1992, Vol. C, Tables 4.2.6.8 and 6.1.1.4)
;
Mn Mn 0.337 0.728
;
International Tables for Crystallography
(1992, Vol. C, Tables 4.2.6.8 and 6.1.1.4)
;
N N 0.006 0.003
;
International Tables for Crystallography
(1992, Vol. C, Tables 4.2.6.8 and 6.1.1.4)
;
O O 0.011 0.006
;
International Tables for Crystallography
(1992, Vol. C, Tables 4.2.6.8 and 6.1.1.4)
;

loop_
_geom_angle_atom_site_label_1
_geom_angle_atom_site_label_2
_geom_angle_atom_site_label_3
_geom_angle
_geom_angle_publ_flag
K(1) Mn(1) O(1) 54.30(4) yes
K(1) Mn(1) O(2) 53.17(4) yes
K(1) Mn(1) O(3) 51.76(3) yes
K(1) Mn(1) N(1) 131.91(5) yes
K(1) Mn(1) N(2) 128.60(4) yes
K(1) Mn(1) N(3) 124.35(5) yes
O(1) Mn(1) O(2) 88.30(6) yes
O(1) Mn(1) O(3) 88.35(5) yes
O(1) Mn(1) N(1) 89.73(6) yes
O(1) Mn(1) N(2) 102.86(6) yes
O(1) Mn(1) N(3) 172.87(6) yes
O(2) Mn(1) O(3) 86.24(5) yes
O(2) Mn(1) N(1) 169.96(6) yes
O(2) Mn(1) N(2) 84.95(6) yes
O(2) Mn(1) N(3) 95.85(6) yes
O(3) Mn(1) N(1) 103.54(6) yes
O(3) Mn(1) N(2) 165.50(6) yes
O(3) Mn(1) N(3) 86.14(6) yes
N(1) Mn(1) N(2) 85.89(7) yes
N(1) Mn(1) N(3) 87.16(7) yes
N(2) Mn(1) N(3) 83.32(6) yes
Mn(1) K(1) O(1) 32.86(2) yes
Mn(1) K(1) O(2) 33.62(2) yes
Mn(1) K(1) O(3) 36.09(3) yes
Mn(1) K(1) O(4) 88.57(3) yes
Mn(1) K(1) O(5) 88.33(3) yes
Mn(1) K(1) O(6) 91.17(3) yes
Mn(1) K(1) O(7) 152.37(5) yes
Mn(1) K(1) O(8) 158.61(5) yes
Mn(1) K(1) N(4) 169.08(4) yes
O(1) K(1) O(2) 56.53(4) yes
O(1) K(1) O(3) 59.18(4) yes
O(1) K(1) O(4) 55.97(4) yes
O(1) K(1) O(5) 104.14(4) yes
O(1) K(1) O(6) 107.23(4) yes
O(1) K(1) O(7) 128.66(5) yes
O(1) K(1) O(8) 165.40(5) yes
O(1) K(1) N(4) 150.30(4) yes
O(2) K(1) O(3) 59.04(4) yes
O(2) K(1) O(4) 107.83(4) yes
O(2) K(1) O(5) 54.72(4) yes
O(2) K(1) O(6) 106.84(4) yes
O(2) K(1) O(7) 126.96(6) yes
O(2) K(1) O(8) 138.00(5) yes
O(2) K(1) N(4) 135.49(4) yes
O(3) K(1) O(4) 103.06(4) yes
O(3) K(1) O(5) 105.13(4) yes
O(3) K(1) O(6) 55.08(4) yes
O(3) K(1) O(7) 171.39(6) yes
O(3) K(1) O(8) 125.72(5) yes
O(3) K(1) N(4) 148.74(5) yes
O(4) K(1) O(5) 126.31(5) yes
O(4) K(1) O(6) 114.30(5) yes
O(4) K(1) O(7) 81.43(5) yes
O(4) K(1) O(8) 110.37(6) yes
O(4) K(1) N(4) 97.16(4) yes
O(5) K(1) O(6) 119.34(5) yes
O(5) K(1) O(7) 77.32(6) yes
O(5) K(1) O(8) 88.14(5) yes
O(5) K(1) N(4) 80.78(4) yes
O(6) K(1) O(7) 116.43(6) yes
O(6) K(1) O(8) 72.33(5) yes
O(6) K(1) N(4) 94.90(5) yes
O(7) K(1) O(8) 45.73(6) yes
O(7) K(1) N(4) 22.76(5) yes
O(8) K(1) N(4) 23.05(5) yes
Mn(1) O(1) K(1) 92.84(5) yes
Mn(1) O(1) C(10) 127.36(12) yes
K(1) O(1) C(10) 109.93(11) yes
Mn(1) O(2) K(1) 93.21(5) yes
Mn(1) O(2) C(19) 132.73(13) yes
K(1) O(2) C(19) 114.70(11) yes
Mn(1) O(3) K(1) 92.15(5) yes
Mn(1) O(3) C(28) 127.55(12) yes
K(1) O(3) C(28) 106.78(11) yes
K(1) O(4) C(9) 115.23(11) yes
K(1) O(4) C(11) 123.59(12) yes
C(9) O(4) C(11) 117.12(17) yes
K(1) O(5) C(18) 116.08(12) yes
K(1) O(5) C(20) 116.78(14) yes
C(18) O(5) C(20) 117.11(18) yes
K(1) O(6) C(27) 102.68(13) yes
K(1) O(6) C(29) 125.38(15) yes
C(27) O(6) C(29) 116.9(2) yes
K(1) O(7) N(4) 97.83(14) yes
K(1) O(8) N(4) 96.65(14) yes
Mn(1) N(1) C(3) 117.24(13) yes
Mn(1) N(1) C(4) 125.11(14) yes
C(3) N(1) C(4) 117.38(17) yes
Mn(1) N(2) C(12) 114.88(14) yes
Mn(1) N(2) C(13) 126.14(15) yes
C(12) N(2) C(13) 118.23(19) yes
Mn(1) N(3) C(21) 117.68(13) yes
Mn(1) N(3) C(22) 126.21(14) yes
C(21) N(3) C(22) 116.02(17) yes
K(1) N(4) O(7) 59.40(12) yes
K(1) N(4) O(8) 60.30(11) yes
K(1) N(4) O(9) 172.46(15) yes
O(7) N(4) O(8) 119.38(19) yes
O(7) N(4) O(9) 120.4(2) yes
O(8) N(4) O(9) 120.2(2) yes
C(1) C(2) C(3) 107.62(19) yes
C(1) C(2) C(12) 108.92(19) yes
C(1) C(2) C(21) 108.30(18) yes
C(3) C(2) C(12) 110.77(18) yes
C(3) C(2) C(21) 110.71(18) yes
C(12) C(2) C(21) 110.42(18) yes
N(1) C(3) C(2) 112.72(17) yes
N(1) C(4) C(5) 126.21(19) yes
C(4) C(5) C(6) 118.26(18) yes
C(4) C(5) C(10) 121.33(18) yes
C(6) C(5) C(10) 120.41(18) yes
C(5) C(6) C(7) 120.5(2) yes
C(6) C(7) C(8) 120.1(2) yes
C(7) C(8) C(9) 120.06(19) yes
O(4) C(9) C(8) 124.65(18) yes
O(4) C(9) C(10) 114.05(17) yes
C(8) C(9) C(10) 121.30(19) yes
O(1) C(10) C(5) 123.51(17) yes
O(1) C(10) C(9) 118.91(17) yes
C(5) C(10) C(9) 117.52(18) yes
N(2) C(12) C(2) 109.95(18) yes
N(2) C(13) C(14) 125.3(2) yes
C(13) C(14) C(15) 117.3(2) yes
C(13) C(14) C(19) 122.57(19) yes
C(15) C(14) C(19) 120.0(2) yes
C(14) C(15) C(16) 121.1(2) yes
C(15) C(16) C(17) 119.6(2) yes
C(16) C(17) C(18) 120.5(2) yes
O(5) C(18) C(17) 125.2(2) yes
O(5) C(18) C(19) 113.27(18) yes
C(17) C(18) C(19) 121.5(2) yes
O(2) C(19) C(14) 125.04(18) yes
O(2) C(19) C(18) 117.77(18) yes
C(14) C(19) C(18) 117.15(19) yes
N(3) C(21) C(2) 111.49(17) yes
N(3) C(22) C(23) 127.94(18) yes
C(22) C(23) C(24) 117.65(19) yes
C(22) C(23) C(28) 121.48(19) yes
C(24) C(23) C(28) 120.9(2) yes
C(23) C(24) C(25) 121.0(2) yes
C(24) C(25) C(26) 119.2(2) yes
C(25) C(26) C(27) 121.0(2) yes
O(6) C(27) C(26) 125.4(2) yes
O(6) C(27) C(28) 113.5(2) yes
C(26) C(27) C(28) 121.0(2) yes
O(3) C(28) C(23) 124.45(18) yes
O(3) C(28) C(27) 118.75(18) yes
C(23) C(28) C(27) 116.80(19) yes
C(2) C(1) H(1) 109.5 no
C(2) C(1) H(2) 109.5 no
C(2) C(1) H(3) 109.5 no
H(1) C(1) H(2) 109.5 no
H(1) C(1) H(3) 109.5 no
H(2) C(1) H(3) 109.5 no
N(1) C(3) H(4) 109.0 no
N(1) C(3) H(5) 109.1 no
C(2) C(3) H(4) 109.0 no
C(2) C(3) H(5) 109.0 no
H(4) C(3) H(5) 107.8 no
N(1) C(4) H(6) 116.9 no
C(5) C(4) H(6) 116.9 no
C(5) C(6) H(7) 119.8 no
C(7) C(6) H(7) 119.8 no
C(6) C(7) H(8) 119.9 no
C(8) C(7) H(8) 119.9 no
C(7) C(8) H(9) 120.0 no
C(9) C(8) H(9) 120.0 no
O(4) C(11) H(10) 109.5 no
O(4) C(11) H(11) 109.5 no
O(4) C(11) H(12) 109.5 no
H(10) C(11) H(11) 109.5 no
H(10) C(11) H(12) 109.5 no
H(11) C(11) H(12) 109.5 no
N(2) C(12) H(13) 109.7 no
N(2) C(12) H(14) 109.7 no
C(2) C(12) H(13) 109.7 no
C(2) C(12) H(14) 109.7 no
H(13) C(12) H(14) 108.2 no
N(2) C(13) H(15) 117.4 no
C(14) C(13) H(15) 117.3 no
C(14) C(15) H(16) 119.4 no
C(16) C(15) H(16) 119.4 no
C(15) C(16) H(17) 120.2 no
C(17) C(16) H(17) 120.2 no
C(16) C(17) H(18) 119.8 no
C(18) C(17) H(18) 119.8 no
O(5) C(20) H(19) 109.5 no
O(5) C(20) H(20) 109.5 no
O(5) C(20) H(21) 109.5 no
H(19) C(20) H(20) 109.5 no
H(19) C(20) H(21) 109.5 no
H(20) C(20) H(21) 109.5 no
N(3) C(21) H(22) 109.3 no
N(3) C(21) H(23) 109.3 no
C(2) C(21) H(22) 109.3 no
C(2) C(21) H(23) 109.3 no
H(22) C(21) H(23) 108.0 no
N(3) C(22) H(24) 116.0 no
C(23) C(22) H(24) 116.0 no
C(23) C(24) H(25) 119.5 no
C(25) C(24) H(25) 119.5 no
C(24) C(25) H(26) 120.4 no
C(26) C(25) H(26) 120.4 no
C(25) C(26) H(27) 119.5 no
C(27) C(26) H(27) 119.5 no
O(6) C(29) H(28) 109.5 no
O(6) C(29) H(29) 109.5 no
O(6) C(29) H(30) 109.5 no
H(28) C(29) H(29) 109.5 no
H(28) C(29) H(30) 109.5 no
H(29) C(29) H(30) 109.5 no

loop_
_geom_bond_atom_site_label_1
_geom_bond_atom_site_label_2
_geom_bond_distance
_geom_bond_publ_flag
Mn(1) K(1) 3.4961(5) yes
Mn(1) O(1) 1.8991(14) yes
Mn(1) O(2) 1.9387(14) yes
Mn(1) O(3) 2.0609(14) yes
Mn(1) N(1) 2.0205(17) yes
Mn(1) N(2) 2.2177(19) yes
Mn(1) N(3) 2.0569(17) yes
K(1) O(1) 2.8426(14) yes
K(1) O(2) 2.8026(14) yes
K(1) O(3) 2.7479(14) yes
K(1) O(4) 2.7568(15) yes
K(1) O(5) 2.8186(16) yes
K(1) O(6) 2.8974(19) yes
K(1) O(7) 2.771(2) yes
K(1) O(8) 2.7885(19) yes
K(1) N(4) 3.1887(19) yes
O(1) C(10) 1.325(2) yes
O(2) C(19) 1.318(2) yes
O(3) C(28) 1.301(2) yes
O(4) C(9) 1.371(2) yes
O(4) C(11) 1.437(2) yes
O(5) C(18) 1.374(2) yes
O(5) C(20) 1.415(2) yes
O(6) C(27) 1.383(2) yes
O(6) C(29) 1.425(3) yes
O(7) N(4) 1.245(3) yes
O(8) N(4) 1.257(3) yes
O(9) N(4) 1.233(2) yes
N(1) C(3) 1.480(2) yes
N(1) C(4) 1.289(2) yes
N(2) C(12) 1.464(2) yes
N(2) C(13) 1.277(2) yes
N(3) C(21) 1.482(2) yes
N(3) C(22) 1.292(2) yes
C(1) C(2) 1.536(3) yes
C(2) C(3) 1.531(3) yes
C(2) C(12) 1.544(3) yes
C(2) C(21) 1.531(3) yes
C(4) C(5) 1.442(2) yes
C(5) C(6) 1.415(3) yes
C(5) C(10) 1.404(2) yes
C(6) C(7) 1.373(3) yes
C(7) C(8) 1.397(3) yes
C(8) C(9) 1.382(3) yes
C(9) C(10) 1.424(2) yes
C(13) C(14) 1.452(3) yes
C(14) C(15) 1.415(3) yes
C(14) C(19) 1.406(3) yes
C(15) C(16) 1.368(3) yes
C(16) C(17) 1.390(3) yes
C(17) C(18) 1.376(3) yes
C(18) C(19) 1.422(3) yes
C(22) C(23) 1.439(2) yes
C(23) C(24) 1.411(3) yes
C(23) C(28) 1.415(2) yes
C(24) C(25) 1.365(3) yes
C(25) C(26) 1.412(3) yes
C(26) C(27) 1.374(3) yes
C(27) C(28) 1.432(3) yes
C(1) H(1) 0.980 no
C(1) H(2) 0.980 no
C(1) H(3) 0.980 no
C(3) H(4) 0.990 no
C(3) H(5) 0.990 no
C(4) H(6) 0.950 no
C(6) H(7) 0.950 no
C(7) H(8) 0.950 no
C(8) H(9) 0.950 no
C(11) H(10) 0.980 no
C(11) H(11) 0.980 no
C(11) H(12) 0.980 no
C(12) H(13) 0.990 no
C(12) H(14) 0.990 no
C(13) H(15) 0.950 no
C(15) H(16) 0.950 no
C(16) H(17) 0.950 no
C(17) H(18) 0.950 no
C(20) H(19) 0.980 no
C(20) H(20) 0.980 no
C(20) H(21) 0.980 no
C(21) H(22) 0.990 no
C(21) H(23) 0.990 no
C(22) H(24) 0.950 no
C(24) H(25) 0.950 no
C(25) H(26) 0.950 no
C(26) H(27) 0.950 no
C(29) H(28) 0.980 no
C(29) H(29) 0.980 no
C(29) H(30) 0.980 no

loop_
_geom_contact_atom_site_label_1
_geom_contact_atom_site_label_2
_geom_contact_distance
_geom_contact_site_symmetry_2
O(1) C(24) 3.524(2) 4_554
O(2) C(11) 3.534(2) 4_555
O(3) C(6) 3.133(2) 3_755
O(3) C(7) 3.262(2) 3_755
O(4) C(22) 3.483(2) 4_554
O(4) C(23) 3.401(2) 4_554
O(4) C(24) 3.169(3) 4_554
O(5) C(11) 3.292(2) 4_555
O(7) C(1) 3.305(3) 4_454
O(8) C(3) 3.480(3) 1_455
O(9) N(1) 3.462(2) 1_455
O(9) C(1) 3.439(3) 4_454
O(9) C(4) 2.987(2) 1_455
O(9) C(5) 3.539(2) 1_455
O(9) C(12) 3.488(3) 1_455
O(9) C(16) 3.504(3) 3_665
O(9) C(21) 3.439(2) 4_454
N(1) O(9) 3.462(2) 1_655
N(1) C(7) 3.393(2) 3_755
C(1) O(7) 3.305(3) 4_655
C(1) O(9) 3.439(3) 4_655
C(3) O(8) 3.480(3) 1_655
C(4) O(9) 2.987(2) 1_655
C(4) C(6) 3.598(3) 3_755
C(4) C(7) 3.512(3) 3_755
C(5) O(9) 3.539(2) 1_655
C(5) C(6) 3.551(3) 3_755
C(6) O(3) 3.133(2) 3_755
C(6) C(4) 3.598(3) 3_755
C(6) C(5) 3.551(3) 3_755
C(7) O(3) 3.262(2) 3_755
C(7) N(1) 3.393(2) 3_755
C(7) C(4) 3.512(3) 3_755
C(7) C(28) 3.585(3) 3_755
C(8) C(19) 3.536(2) 4_554
C(9) C(22) 3.351(2) 4_554
C(10) C(22) 3.507(2) 4_554
C(11) O(2) 3.534(2) 4_554
C(11) O(5) 3.292(2) 4_554
C(11) C(23) 3.485(3) 4_554
C(11) C(24) 3.527(3) 4_554
C(12) O(9) 3.488(3) 1_655
C(13) C(15) 3.514(3) 3_765
C(15) C(13) 3.514(3) 3_765
C(15) C(22) 3.576(3) 2_755
C(16) O(9) 3.504(3) 3_665
C(19) C(8) 3.536(2) 4_555
C(21) O(9) 3.439(2) 4_655
C(22) O(4) 3.483(2) 4_555
C(22) C(9) 3.351(2) 4_555
C(22) C(10) 3.507(2) 4_555
C(22) C(15) 3.576(3) 2_745
C(23) O(4) 3.401(2) 4_555
C(23) C(11) 3.485(3) 4_555
C(24) O(1) 3.524(2) 4_555
C(24) O(4) 3.169(3) 4_555
C(24) C(11) 3.527(3) 4_555
C(28) C(7) 3.585(3) 3_755
K(1) H(25) 3.591 4_554
O(1) H(24) 2.915 4_554
O(1) H(25) 2.733 4_554
O(2) H(9) 3.276 4_555
O(2) H(10) 2.591 4_555
O(2) H(25) 3.405 4_554
O(3) H(7) 2.517 3_755
O(3) H(8) 2.785 3_755
O(4) H(24) 3.409 4_554
O(4) H(25) 3.029 4_554
O(5) H(1) 3.552 1_455
O(5) H(10) 2.791 4_555
O(5) H(11) 3.510 4_555
O(5) H(12) 3.079 4_555
O(5) H(26) 3.221 4_554
O(6) H(7) 2.874 3_755
O(7) H(2) 2.754 4_454
O(7) H(3) 3.006 4_454
O(7) H(17) 3.442 3_665
O(7) H(26) 3.316 4_554
O(8) H(1) 3.216 1_455
O(8) H(4) 2.560 1_455
O(8) H(6) 2.900 1_455
O(8) H(14) 3.289 1_455
O(8) H(29) 2.937 3_655
O(9) H(2) 3.036 4_454
O(9) H(3) 3.015 4_454
O(9) H(4) 3.216 1_455
O(9) H(6) 2.751 1_455
O(9) H(14) 2.516 1_455
O(9) H(17) 2.561 3_665
O(9) H(22) 2.604 4_454
O(9) H(23) 3.489 4_454
N(1) H(8) 3.284 3_755
N(2) H(16) 3.565 3_765
N(3) H(8) 3.422 3_755
N(4) H(2) 3.247 4_454
N(4) H(3) 3.163 4_454
N(4) H(4) 3.260 1_455
N(4) H(6) 3.201 1_455
N(4) H(14) 3.032 1_455
N(4) H(17) 3.319 3_665
N(4) H(28) 3.548 3_655
N(4) H(29) 3.364 3_655
C(1) H(11) 3.221 4_655
C(1) H(20) 3.249 1_655
C(1) H(28) 3.550 2_755
C(3) H(8) 3.561 3_755
C(5) H(23) 3.318 4_554
C(5) H(24) 3.541 4_554
C(6) H(23) 2.942 4_554
C(7) H(5) 3.202 3_755
C(7) H(23) 2.913 4_554
C(8) H(5) 3.214 3_755
C(8) H(23) 3.270 4_554
C(9) H(23) 3.597 4_554
C(9) H(24) 3.121 4_554
C(10) H(24) 2.903 4_554
C(10) H(25) 3.478 4_554
C(11) H(28) 3.325 3_655
C(12) H(17) 3.596 3_765
C(12) H(20) 3.087 1_655
C(13) H(8) 3.300 4_555
C(13) H(16) 3.172 3_765
C(14) H(8) 3.330 4_555
C(14) H(9) 3.067 4_555
C(14) H(16) 3.412 3_765
C(14) H(25) 3.370 4_554
C(15) H(8) 3.407 4_555
C(15) H(9) 3.458 4_555
C(15) H(15) 3.322 3_765
C(15) H(24) 3.210 2_755
C(16) H(5) 3.502 2_755
C(16) H(14) 3.479 3_765
C(16) H(22) 3.270 2_755
C(16) H(24) 3.583 2_755
C(17) H(9) 3.435 4_555
C(17) H(21) 3.051 3_665
C(17) H(26) 3.169 4_554
C(18) H(9) 3.084 4_555
C(18) H(10) 3.095 4_555
C(18) H(12) 3.253 4_555
C(18) H(25) 3.481 4_554
C(18) H(26) 3.033 4_554
C(19) H(9) 2.846 4_555
C(19) H(10) 3.016 4_555
C(19) H(25) 3.110 4_554
C(20) H(1) 3.076 1_455
C(20) H(12) 3.529 4_555
C(20) H(13) 3.321 1_455
C(20) H(14) 3.385 1_455
C(20) H(18) 3.332 3_665
C(20) H(26) 3.495 2_655
C(20) H(26) 3.440 4_554
C(20) H(27) 3.224 2_655
C(21) H(17) 3.543 2_745
C(22) H(8) 3.304 3_755
C(22) H(10) 3.274 4_555
C(22) H(16) 2.910 2_745
C(23) H(8) 3.145 3_755
C(23) H(10) 2.955 4_555
C(23) H(15) 3.453 2_745
C(23) H(16) 3.206 2_745
C(24) H(10) 3.373 4_555
C(24) H(11) 3.405 4_555
C(24) H(15) 3.107 2_745
C(24) H(16) 3.150 2_745
C(25) H(11) 3.450 4_555
C(25) H(15) 3.335 2_745
C(25) H(19) 3.290 2_645
C(26) H(13) 3.515 2_745
C(26) H(19) 2.925 2_645
C(27) H(7) 3.250 3_755
C(28) H(7) 3.043 3_755
C(28) H(8) 2.897 3_755
C(28) H(10) 3.204 4_555
C(29) H(3) 3.562 2_745
C(29) H(12) 3.154 3_655
C(29) H(29) 3.246 3_655
H(1) O(5) 3.552 1_655
H(1) O(8) 3.216 1_655
H(1) C(20) 3.076 1_655
H(1) H(11) 2.896 4_655
H(1) H(19) 3.018 1_655
H(1) H(20) 2.426 1_655
H(2) O(7) 2.754 4_655
H(2) O(9) 3.036 4_655
H(2) N(4) 3.247 4_655
H(2) H(11) 3.198 4_655
H(2) H(17) 3.120 2_745
H(3) O(7) 3.006 4_655
H(3) O(9) 3.015 4_655
H(3) N(4) 3.163 4_655
H(3) C(29) 3.562 2_755
H(3) H(11) 3.030 4_655
H(3) H(19) 3.385 1_655
H(3) H(20) 3.458 1_655
H(3) H(28) 2.639 2_755
H(4) O(8) 2.560 1_655
H(4) O(9) 3.216 1_655
H(4) N(4) 3.260 1_655
H(4) H(30) 2.937 1_655
H(5) C(7) 3.202 3_755
H(5) C(8) 3.214 3_755
H(5) C(16) 3.502 2_745
H(5) H(8) 2.901 3_755
H(5) H(9) 2.912 3_755
H(5) H(17) 3.474 2_745
H(6) O(8) 2.900 1_655
H(6) O(9) 2.751 1_655
H(6) N(4) 3.201 1_655
H(7) O(3) 2.517 3_755
H(7) O(6) 2.874 3_755
H(7) C(27) 3.250 3_755
H(7) C(28) 3.043 3_755
H(7) H(23) 3.279 4_554
H(8) O(3) 2.785 3_755
H(8) N(1) 3.284 3_755
H(8) N(3) 3.422 3_755
H(8) C(3) 3.561 3_755
H(8) C(13) 3.300 4_554
H(8) C(14) 3.330 4_554
H(8) C(15) 3.407 4_554
H(8) C(22) 3.304 3_755
H(8) C(23) 3.145 3_755
H(8) C(28) 2.897 3_755
H(8) H(5) 2.901 3_755
H(8) H(15) 3.170 4_554
H(8) H(16) 3.437 4_554
H(8) H(23) 3.226 4_554
H(9) O(2) 3.276 4_554
H(9) C(14) 3.067 4_554
H(9) C(15) 3.458 4_554
H(9) C(17) 3.435 4_554
H(9) C(18) 3.084 4_554
H(9) C(19) 2.846 4_554
H(9) H(5) 2.912 3_755
H(10) O(2) 2.591 4_554
H(10) O(5) 2.791 4_554
H(10) C(18) 3.095 4_554
H(10) C(19) 3.016 4_554
H(10) C(22) 3.274 4_554
H(10) C(23) 2.955 4_554
H(10) C(24) 3.373 4_554
H(10) C(28) 3.204 4_554
H(11) O(5) 3.510 4_554
H(11) C(1) 3.221 4_454
H(11) C(24) 3.405 4_554
H(11) C(25) 3.450 4_554
H(11) H(1) 2.896 4_454
H(11) H(2) 3.198 4_454
H(11) H(3) 3.030 4_454
H(11) H(28) 3.135 3_655
H(12) O(5) 3.079 4_554
H(12) C(18) 3.253 4_554
H(12) C(20) 3.529 4_554
H(12) C(29) 3.154 3_655
H(12) H(19) 3.036 4_554
H(12) H(27) 3.490 3_655
H(12) H(28) 2.687 3_655
H(12) H(29) 3.412 3_655
H(12) H(30) 2.891 3_655
H(13) C(20) 3.321 1_655
H(13) C(26) 3.515 2_755
H(13) H(19) 2.997 1_655
H(13) H(20) 2.825 1_655
H(14) O(8) 3.289 1_655
H(14) O(9) 2.516 1_655
H(14) N(4) 3.032 1_655
H(14) C(16) 3.479 3_765
H(14) C(20) 3.385 1_655
H(14) H(17) 2.878 3_765
H(14) H(19) 3.525 1_655
H(14) H(20) 2.563 1_655
H(15) C(15) 3.322 3_765
H(15) C(23) 3.453 2_755
H(15) C(24) 3.107 2_755
H(15) C(25) 3.335 2_755
H(15) H(8) 3.170 4_555
H(15) H(16) 3.244 3_765
H(15) H(25) 3.263 2_755
H(16) N(2) 3.565 3_765
H(16) C(13) 3.172 3_765
H(16) C(14) 3.412 3_765
H(16) C(22) 2.910 2_755
H(16) C(23) 3.206 2_755
H(16) C(24) 3.150 2_755
H(16) H(8) 3.437 4_555
H(16) H(15) 3.244 3_765
H(16) H(16) 3.572 3_765
H(16) H(22) 3.457 2_755
H(16) H(24) 2.474 2_755
H(16) H(25) 2.833 2_755
H(17) O(7) 3.442 3_665
H(17) O(9) 2.561 3_665
H(17) N(4) 3.319 3_665
H(17) C(12) 3.596 3_765
H(17) C(21) 3.543 2_755
H(17) H(2) 3.120 2_755
H(17) H(5) 3.474 2_755
H(17) H(14) 2.878 3_765
H(17) H(20) 3.546 3_665
H(17) H(21) 3.482 3_665
H(17) H(22) 2.610 2_755
H(17) H(24) 3.228 2_755
H(18) C(20) 3.332 3_665
H(18) H(20) 3.516 3_665
H(18) H(21) 2.419 3_665
H(18) H(26) 3.063 2_655
H(18) H(26) 3.341 4_554
H(18) H(27) 2.956 2_655
H(19) C(25) 3.290 2_655
H(19) C(26) 2.925 2_655
H(19) H(1) 3.018 1_455
H(19) H(3) 3.385 1_455
H(19) H(12) 3.036 4_555
H(19) H(13) 2.997 1_455
H(19) H(14) 3.525 1_455
H(19) H(26) 3.005 2_655
H(19) H(27) 2.283 2_655
H(19) H(28) 3.245 2_655
H(20) C(1) 3.249 1_455
H(20) C(12) 3.087 1_455
H(20) H(1) 2.426 1_455
H(20) H(3) 3.458 1_455
H(20) H(13) 2.825 1_455
H(20) H(14) 2.563 1_455
H(20) H(17) 3.546 3_665
H(20) H(18) 3.516 3_665
H(21) C(17) 3.051 3_665
H(21) H(17) 3.482 3_665
H(21) H(18) 2.419 3_665
H(21) H(21) 2.773 3_665
H(21) H(26) 3.098 2_655
H(21) H(26) 2.795 4_554
H(21) H(27) 3.468 2_655
H(22) O(9) 2.604 4_655
H(22) C(16) 3.270 2_745
H(22) H(16) 3.457 2_745
H(22) H(17) 2.610 2_745
H(23) O(9) 3.489 4_655
H(23) C(5) 3.318 4_555
H(23) C(6) 2.942 4_555
H(23) C(7) 2.913 4_555
H(23) C(8) 3.270 4_555
H(23) C(9) 3.597 4_555
H(23) H(7) 3.279 4_555
H(23) H(8) 3.226 4_555
H(24) O(1) 2.915 4_555
H(24) O(4) 3.409 4_555
H(24) C(5) 3.541 4_555
H(24) C(9) 3.121 4_555
H(24) C(10) 2.903 4_555
H(24) C(15) 3.210 2_745
H(24) C(16) 3.583 2_745
H(24) H(16) 2.474 2_745
H(24) H(17) 3.228 2_745
H(25) K(1) 3.591 4_555
H(25) O(1) 2.733 4_555
H(25) O(2) 3.405 4_555
H(25) O(4) 3.029 4_555
H(25) C(10) 3.478 4_555
H(25) C(14) 3.370 4_555
H(25) C(18) 3.481 4_555
H(25) C(19) 3.110 4_555
H(25) H(15) 3.263 2_745
H(25) H(16) 2.833 2_745
H(26) O(5) 3.221 4_555
H(26) O(7) 3.316 4_555
H(26) C(17) 3.169 4_555
H(26) C(18) 3.033 4_555
H(26) C(20) 3.495 2_645
H(26) C(20) 3.440 4_555
H(26) H(18) 3.063 2_645
H(26) H(18) 3.341 4_555
H(26) H(19) 3.005 2_645
H(26) H(21) 3.098 2_645
H(26) H(21) 2.795 4_555
H(27) C(20) 3.224 2_645
H(27) H(12) 3.490 3_655
H(27) H(18) 2.956 2_645
H(27) H(19) 2.283 2_645
H(27) H(21) 3.468 2_645
H(28) N(4) 3.548 3_655
H(28) C(1) 3.550 2_745
H(28) C(11) 3.325 3_655
H(28) H(3) 2.639 2_745
H(28) H(11) 3.135 3_655
H(28) H(12) 2.687 3_655
H(28) H(19) 3.245 2_645
H(29) O(8) 2.937 3_655
H(29) N(4) 3.364 3_655
H(29) C(29) 3.246 3_655
H(29) H(12) 3.412 3_655
H(29) H(29) 2.383 3_655
H(29) H(30) 3.499 3_655
H(30) H(4) 2.937 1_455
H(30) H(12) 2.891 3_655
H(30) H(29) 3.499 3_655
